data_7244254
loop_
_publ_author_name
'Yamada, Shigeyuki'
'Kobayashi, Kazuki'
'Morita, Masato'
'Konno, Tsutomu'

_publ_section_title
;
 D--\p--A-type fluorinated tolanes with a diphenylamino group: crystal
 polymorphism formation and photophysical behavior
;
_journal_name_full CrystEngComm
_journal_paper_doi 10.1039/D1CE01671G
_journal_year 2022
_chemical_formula_moiety 'C27 H14 F4 N2'
_chemical_formula_sum 'C27 H14 F4 N2'
_chemical_formula_weight 442.40
_space_group_crystal_system monoclinic
_space_group_IT_number 14
_space_group_name_Hall '-P 2ybc'
_space_group_name_H-M_alt 'P 1 21/c 1'
_atom_sites_solution_hydrogens geom
_atom_sites_solution_primary dual
_audit_creation_date 2021-07-12
_audit_creation_method
;
Olex2 1.3
(compiled 2020.11.12 svn.r5f609507 for OlexSys, GUI svn.r6272)
;
_audit_update_record
;
2021-12-15 deposited with the CCDC.	2022-01-17 downloaded from the CCDC.
;
_cell_angle_alpha 90
_cell_angle_beta 97.476(3)
_cell_angle_gamma 90
_cell_formula_units_Z 4
_cell_length_a 7.1660(3)
_cell_length_b 21.8984(7)
_cell_length_c 13.6849(4)
_cell_measurement_reflns_used 11420
_cell_measurement_temperature 297
_cell_measurement_theta_max 29.2970
_cell_measurement_theta_min 2.3420
_cell_volume 2129.23(13)
_computing_cell_refinement 'CrysAlisPro 1.171.39.43a (Rigaku OD, 2018)'
_computing_data_collection 'CrysAlisPro 1.171.39.43a (Rigaku OD, 2018)'
_computing_data_reduction 'CrysAlisPro 1.171.39.43a (Rigaku OD, 2018)'
_computing_molecular_graphics 'Olex2 1.3 (Dolomanov et al., 2009)'
_computing_publication_material 'Olex2 1.3 (Dolomanov et al., 2009)'
_computing_structure_refinement 'SHELXL 2018/3 (Sheldrick, 2015)'
_computing_structure_solution 'SHELXT 2018/2 (Sheldrick, 2018)'
_diffrn_ambient_temperature 297
_diffrn_detector 'CCD plate'
_diffrn_measured_fraction_theta_full 0.999
_diffrn_measured_fraction_theta_max 0.996
_diffrn_measurement_details
;
List of Runs (angles in degrees, time in seconds):

  # Type    Start    End  Width  t~exp~   \w     \q     \k     \f   Frames
#--------------------------------------------------------------------------
  1  \w      7.00  32.00   0.25    2.58    --    5.00  51.00-158.00  100
  2  \w     11.00  61.00   0.25    2.58    --  -11.60  51.00-158.00  200
  3  \w     -6.00  20.00   0.25    2.58    --    5.00  57.00-150.00  104
  4  \w     29.00  87.00   0.25    2.58    --    5.00  38.00  60.00  232
  5  \w    -35.00  -9.00   0.25    2.58    --    5.00  38.00  60.00  104
  6  \w    -41.00  78.00   0.25    2.58    --  -11.60  57.00 120.00  476
  7  \w     53.00  78.00   0.25    2.58    --  -11.60  57.00 -90.00  100
  8  \w    -47.00  19.00   0.25    2.58    --  -11.60  57.00 -90.00  264
;
_diffrn_measurement_device 'four-circle diffractometer'
_diffrn_measurement_device_type 'XtaLAB AFC11 (RINC): Kappa single'
_diffrn_measurement_method '\w scans'
_diffrn_orient_matrix_type 'CrysAlisPro convention (1999,Acta A55,543-557)'
_diffrn_orient_matrix_UB_11 0.0174082000
_diffrn_orient_matrix_UB_12 -0.0124123000
_diffrn_orient_matrix_UB_13 -0.0458389000
_diffrn_orient_matrix_UB_21 0.0871338000
_diffrn_orient_matrix_UB_22 0.0157897000
_diffrn_orient_matrix_UB_23 0.0039790000
_diffrn_orient_matrix_UB_31 0.0455536000
_diffrn_orient_matrix_UB_32 -0.0253937000
_diffrn_orient_matrix_UB_33 0.0248391000
_diffrn_radiation_monochromator mirror
_diffrn_radiation_probe x-ray
_diffrn_radiation_type 'Mo K\a'
_diffrn_radiation_wavelength 0.71073
_diffrn_reflns_av_R_equivalents 0.0213
_diffrn_reflns_av_unetI/netI 0.0208
_diffrn_reflns_Laue_measured_fraction_full 0.999
_diffrn_reflns_Laue_measured_fraction_max 0.996
_diffrn_reflns_limit_h_max 9
_diffrn_reflns_limit_h_min -9
_diffrn_reflns_limit_k_max 28
_diffrn_reflns_limit_k_min -28
_diffrn_reflns_limit_l_max 17
_diffrn_reflns_limit_l_min -16
_diffrn_reflns_number 23064
_diffrn_reflns_point_group_measured_fraction_full 0.999
_diffrn_reflns_point_group_measured_fraction_max 0.996
_diffrn_reflns_theta_full 25.242
_diffrn_reflns_theta_max 27.484
_diffrn_reflns_theta_min 2.390
_diffrn_source 'Rotating-anode X-ray tube'
_diffrn_source_type 'Rigaku (Mo) X-ray Source'
_exptl_absorpt_coefficient_mu 0.106
_exptl_absorpt_correction_T_max 1.00000
_exptl_absorpt_correction_T_min 0.44656
_exptl_absorpt_correction_type multi-scan
_exptl_absorpt_process_details
;
CrysAlisPro 1.171.39.43a (Rigaku Oxford Diffraction, 2018)
Empirical absorption correction using spherical harmonics,
 implemented in SCALE3 ABSPACK scaling algorithm.
;
_exptl_crystal_colour orange
_exptl_crystal_colour_primary orange
_exptl_crystal_density_diffrn 1.380
_exptl_crystal_description needle
_exptl_crystal_F_000 904
_exptl_crystal_size_max 0.629
_exptl_crystal_size_mid 0.204
_exptl_crystal_size_min 0.151
_refine_diff_density_max 0.146
_refine_diff_density_min -0.117
_refine_diff_density_rms 0.029
_refine_ls_extinction_coef 0.0076(10)
_refine_ls_extinction_expression Fc^*^=kFc[1+0.001xFc^2^\l^3^/sin(2\q)]^-1/4^
_refine_ls_extinction_method 'SHELXL-2018/3 (Sheldrick 2018)'
_refine_ls_goodness_of_fit_ref 1.084
_refine_ls_hydrogen_treatment constr
_refine_ls_matrix_type full
_refine_ls_number_parameters 299
_refine_ls_number_reflns 4858
_refine_ls_number_restraints 0
_refine_ls_restrained_S_all 1.084
_refine_ls_R_factor_all 0.0518
_refine_ls_R_factor_gt 0.0376
_refine_ls_shift/su_max 0.001
_refine_ls_shift/su_mean 0.000
_refine_ls_structure_factor_coef Fsqd
_refine_ls_weighting_details 'w=1/[\s^2^(Fo^2^)+(0.0476P)^2^+0.1953P] where P=(Fo^2^+2Fc^2^)/3'
_refine_ls_weighting_scheme calc
_refine_ls_wR_factor_gt 0.1007
_refine_ls_wR_factor_ref 0.1076
_reflns_Friedel_coverage 0.000
_reflns_number_gt 3638
_reflns_number_total 4858
_reflns_threshold_expression 'I > 2\s(I)'
_cod_data_source_file d1ce01671g2.cif
_cod_data_source_block nph2-4f-cn_kb-3(o)_2
_cod_database_code 7244254
_shelx_shelxl_version_number 2018/3
_chemical_oxdiff_formula C27H14F4N2
_shelx_space_group_comment
;
The symmetry employed for this shelxl refinement is uniquely defined
by the following loop, which should always be used as a source of
symmetry information in preference to the above space-group names.
They are only intended as comments.
;
_reflns_odcompleteness_completeness 99.58
_reflns_odcompleteness_iscentric 1
_reflns_odcompleteness_theta 27.42
_olex2_refinement_description
;
1. Fixed Uiso
 At 1.2 times of:
  All C(H) groups
2.a Aromatic/amide H refined with riding coordinates:
 C00B(H00B), C00C(H00C), C00G(H00G), C00H(H00H), C00I(H00I), C00K(H00K),
 C00N(H00N), C00O(H00O), C00R(H00R), C00T(H00T), C00U(H00U), C00V(H00V),
 C00W(H00W), C00X(H00X)
;
_olex2_submission_special_instructions 'No special instructions were received'
_oxdiff_exptl_absorpt_empirical_details
;
Empirical correction (ABSPACK) includes:
- Absorption correction using spherical harmonics
- Frame scaling
;
_oxdiff_exptl_absorpt_empirical_full_max 1.708
_oxdiff_exptl_absorpt_empirical_full_min 0.442

loop_
_space_group_symop_operation_xyz
'x, y, z'
'-x, y+1/2, -z+1/2'
'-x, -y, -z'
'x, -y-1/2, z-1/2'

loop_
_atom_site_label
_atom_site_type_symbol
_atom_site_fract_x
_atom_site_fract_y
_atom_site_fract_z
_atom_site_U_iso_or_equiv
_atom_site_adp_type
_atom_site_occupancy
_atom_site_site_symmetry_order
_atom_site_calc_flag
_atom_site_refinement_flags_posn
_atom_site_refinement_flags_adp
_atom_site_refinement_flags_occupancy
_atom_site_disorder_assembly
_atom_site_disorder_group
F001 F 1.26180(13) 0.84191(4) 0.41351(6) 0.0796(3) Uani 1 1 d . . . . .
F002 F 0.93339(13) 0.78305(4) 0.40618(6) 0.0816(3) Uani 1 1 d . . . . .
F003 F 1.22376(13) 0.89859(5) 0.74045(6) 0.0864(3) Uani 1 1 d . . . . .
F004 F 0.90357(13) 0.83642(5) 0.73600(7) 0.0963(3) Uani 1 1 d . . . . .
N005 N -0.05818(14) 0.60894(5) 0.60017(7) 0.0544(3) Uani 1 1 d . . . . .
C006 C 0.09517(16) 0.64645(5) 0.59131(8) 0.0485(3) Uani 1 1 d . . . . .
C007 C -0.17433(16) 0.58494(6) 0.51657(8) 0.0487(3) Uani 1 1 d . . . . .
C008 C 1.24700(16) 0.87324(5) 0.57574(9) 0.0529(3) Uani 1 1 d . . . . .
C009 C 1.16930(18) 0.84234(6) 0.49235(9) 0.0547(3) Uani 1 1 d . . . . .
C00A C 0.90453(17) 0.80945(5) 0.57036(10) 0.0551(3) Uani 1 1 d . . . . .
C00B C 0.17318(17) 0.65122(6) 0.50304(9) 0.0520(3) Uani 1 1 d . . . . .
H00B H 0.117923 0.630287 0.447575 0.062 Uiso 1 1 calc R U . . .
C00C C 0.32993(17) 0.68632(6) 0.49704(9) 0.0554(3) Uani 1 1 d . . . . .
H00C H 0.378672 0.688847 0.437424 0.066 Uiso 1 1 calc R U . . .
C00D C -0.09559(17) 0.58859(5) 0.69551(8) 0.0515(3) Uani 1 1 d . . . . .
C00E C 0.41734(17) 0.71815(5) 0.57819(10) 0.0556(3) Uani 1 1 d . . . . .
C00F C 1.00279(19) 0.81182(6) 0.48911(9) 0.0560(3) Uani 1 1 d . . . . .
C00G C -0.24474(17) 0.62275(6) 0.43953(9) 0.0559(3) Uani 1 1 d . . . . .
H00G H -0.216557 0.664223 0.441976 0.067 Uiso 1 1 calc R U . . .
C00H C -0.21951(17) 0.52348(6) 0.51252(9) 0.0558(3) Uani 1 1 d . . . . .
H00H H -0.172715 0.497701 0.563935 0.067 Uiso 1 1 calc R U . . .
C00I C 0.17927(18) 0.68026(6) 0.67206(9) 0.0559(3) Uani 1 1 d . . . . .
H00I H 0.127455 0.679369 0.730918 0.067 Uiso 1 1 calc R U . . .
C00J C 1.15150(18) 0.87081(6) 0.65718(9) 0.0578(3) Uani 1 1 d . . . . .
C00K C 0.33735(18) 0.71475(6) 0.66554(10) 0.0594(3) Uani 1 1 d . . . . .
H00K H 0.392043 0.736258 0.720533 0.071 Uiso 1 1 calc R U . . .
C00L C 0.98626(18) 0.83937(6) 0.65449(10) 0.0605(3) Uani 1 1 d . . . . .
N00M N 1.56007(19) 0.93145(7) 0.58116(11) 0.0868(4) Uani 1 1 d . . . . .
C00N C -0.33419(19) 0.50049(6) 0.43202(10) 0.0624(3) Uani 1 1 d . . . . .
H00N H -0.365596 0.459257 0.429948 0.075 Uiso 1 1 calc R U . . .
C00O C -0.35697(18) 0.59877(7) 0.35897(9) 0.0619(3) Uani 1 1 d . . . . .
H00O H -0.402421 0.624156 0.306761 0.074 Uiso 1 1 calc R U . . .
C10 C 0.58709(18) 0.75145(6) 0.57327(10) 0.0622(3) Uani 1 1 d . . . . .
C00Q C 1.4216(2) 0.90550(6) 0.57874(10) 0.0627(3) Uani 1 1 d . . . . .
C00R C -0.40214(18) 0.53775(7) 0.35522(10) 0.0632(3) Uani 1 1 d . . . . .
H00R H -0.478277 0.521886 0.300928 0.076 Uiso 1 1 calc R U . . .
C00S C 0.73194(19) 0.77782(6) 0.56938(11) 0.0640(3) Uani 1 1 d . . . . .
C00T C 0.0348(2) 0.55434(6) 0.75457(10) 0.0656(3) Uani 1 1 d . . . . .
H00T H 0.149072 0.544527 0.733175 0.079 Uiso 1 1 calc R U . . .
C00U C -0.2650(2) 0.60221(6) 0.72701(10) 0.0654(3) Uani 1 1 d . . . . .
H00U H -0.354354 0.625005 0.687236 0.078 Uiso 1 1 calc R U . . .
C00V C -0.1721(3) 0.54848(7) 0.87724(11) 0.0802(5) Uani 1 1 d . . . . .
H00V H -0.197796 0.535278 0.938697 0.096 Uiso 1 1 calc R U . . .
C00W C -0.0038(3) 0.53451(7) 0.84558(11) 0.0779(4) Uani 1 1 d . . . . .
H00W H 0.084882 0.511562 0.885513 0.093 Uiso 1 1 calc R U . . .
C00X C -0.3020(2) 0.58187(8) 0.81818(12) 0.0801(4) Uani 1 1 d . . . . .
H00X H -0.416830 0.591067 0.839448 0.096 Uiso 1 1 calc R U . . .

loop_
_atom_site_aniso_label
_atom_site_aniso_U_11
_atom_site_aniso_U_22
_atom_site_aniso_U_33
_atom_site_aniso_U_23
_atom_site_aniso_U_13
_atom_site_aniso_U_12
F001 0.0833(6) 0.1040(6) 0.0546(5) 0.0032(4) 0.0201(4) -0.0103(5)
F002 0.0898(6) 0.0888(6) 0.0617(5) -0.0111(4) -0.0068(4) -0.0163(5)
F003 0.0725(6) 0.1186(7) 0.0679(5) -0.0313(5) 0.0083(4) -0.0216(5)
F004 0.0770(6) 0.1409(8) 0.0783(6) -0.0225(5) 0.0376(5) -0.0234(6)
N005 0.0503(6) 0.0696(6) 0.0438(5) 0.0068(4) 0.0072(4) -0.0097(5)
C006 0.0444(6) 0.0526(6) 0.0482(6) 0.0062(5) 0.0050(5) 0.0022(5)
C007 0.0392(6) 0.0615(7) 0.0470(6) 0.0011(5) 0.0112(5) -0.0014(5)
C008 0.0456(6) 0.0545(7) 0.0581(7) 0.0041(5) 0.0050(5) 0.0008(5)
C009 0.0562(7) 0.0600(7) 0.0484(6) 0.0074(5) 0.0084(5) 0.0023(6)
C00A 0.0444(6) 0.0522(6) 0.0678(8) 0.0029(5) 0.0035(5) 0.0000(5)
C00B 0.0483(7) 0.0581(7) 0.0498(6) 0.0016(5) 0.0076(5) -0.0015(5)
C00C 0.0476(7) 0.0609(7) 0.0590(7) 0.0080(5) 0.0125(5) 0.0021(5)
C00D 0.0556(7) 0.0553(7) 0.0450(6) 0.0028(5) 0.0114(5) -0.0037(5)
C00E 0.0444(7) 0.0518(7) 0.0696(8) 0.0083(5) 0.0036(6) 0.0027(5)
C00F 0.0594(7) 0.0539(7) 0.0516(7) 0.0003(5) -0.0040(5) -0.0013(6)
C00G 0.0522(7) 0.0605(7) 0.0545(7) 0.0042(5) 0.0054(5) -0.0029(6)
C00H 0.0486(7) 0.0600(7) 0.0599(7) 0.0042(5) 0.0115(5) 0.0030(5)
C00I 0.0563(7) 0.0635(7) 0.0476(6) 0.0023(5) 0.0059(5) 0.0000(6)
C00J 0.0506(7) 0.0669(8) 0.0550(7) -0.0097(6) 0.0032(5) -0.0023(6)
C00K 0.0556(8) 0.0591(7) 0.0606(8) -0.0005(6) -0.0032(6) -0.0020(6)
C00L 0.0513(7) 0.0720(8) 0.0604(7) -0.0042(6) 0.0156(6) -0.0007(6)
N00M 0.0653(8) 0.0979(10) 0.0990(10) -0.0014(7) 0.0173(7) -0.0209(7)
C00N 0.0546(7) 0.0593(7) 0.0746(9) -0.0101(6) 0.0133(6) -0.0007(6)
C00O 0.0531(7) 0.0777(9) 0.0537(7) 0.0051(6) 0.0027(6) -0.0004(6)
C10 0.0497(7) 0.0570(7) 0.0784(9) 0.0059(6) 0.0023(6) 0.0010(6)
C00Q 0.0544(8) 0.0675(8) 0.0666(8) 0.0021(6) 0.0088(6) -0.0043(6)
C00R 0.0495(7) 0.0803(9) 0.0593(7) -0.0122(7) 0.0057(6) -0.0018(6)
C00S 0.0515(8) 0.0599(8) 0.0793(9) 0.0023(6) 0.0032(6) -0.0016(6)
C00T 0.0668(8) 0.0732(8) 0.0578(7) 0.0094(6) 0.0122(6) 0.0090(7)
C00U 0.0610(8) 0.0738(9) 0.0638(8) 0.0040(6) 0.0171(6) 0.0049(7)
C00V 0.1120(14) 0.0793(10) 0.0529(8) 0.0053(7) 0.0246(8) -0.0218(9)
C00W 0.0997(12) 0.0749(9) 0.0576(8) 0.0166(7) 0.0048(8) 0.0016(8)
C00X 0.0812(11) 0.0935(11) 0.0731(10) -0.0075(8) 0.0385(8) -0.0095(9)

loop_
_atom_type_symbol
_atom_type_description
_atom_type_scat_dispersion_real
_atom_type_scat_dispersion_imag
_atom_type_scat_source
C C 0.0033 0.0016 'International Tables Vol C Tables 4.2.6.8 and 6.1.1.4'
H H 0.0000 0.0000 'International Tables Vol C Tables 4.2.6.8 and 6.1.1.4'
N N 0.0061 0.0033 'International Tables Vol C Tables 4.2.6.8 and 6.1.1.4'
F F 0.0171 0.0103 'International Tables Vol C Tables 4.2.6.8 and 6.1.1.4'

loop_
_exptl_crystal_face_index_h
_exptl_crystal_face_index_k
_exptl_crystal_face_index_l
_exptl_crystal_face_perp_dist
10 -6 2 0.3165
1 27 -9 0.0799
-10 1 0 0.2694
0 -27 9 0.1147
0 14 17 0.0784
0 -15 -17 0.0615
4 -25 7 0.1954
-3 12 -16 0.1590
-3 29 3 0.1728
0 -18 15 0.1003
0 18 -16 0.0865
-7 12 13 0.2358
-6 24 -2 0.2116
1 -30 -4 0.0997
6 -21 -9 0.1992
6 -17 -13 0.1886

loop_
_geom_angle_atom_site_label_1
_geom_angle_atom_site_label_2
_geom_angle_atom_site_label_3
_geom_angle
_geom_angle_site_symmetry_1
_geom_angle_site_symmetry_3
_geom_angle_publ_flag
C006 N005 C007 122.27(9) . . ?
C006 N005 C00D 120.37(10) . . ?
C007 N005 C00D 117.15(9) . . ?
N005 C006 C00B 121.91(10) . . ?
N005 C006 C00I 120.53(10) . . ?
C00B C006 C00I 117.55(11) . . ?
C00G C007 N005 120.54(11) . . ?
C00G C007 C00H 119.44(11) . . ?
C00H C007 N005 120.01(11) . . ?
C009 C008 C00J 117.32(11) . . ?
C009 C008 C00Q 121.49(11) . . ?
C00J C008 C00Q 121.18(11) . . ?
F001 C009 C008 118.78(11) . . ?
F001 C009 C00F 119.58(11) . . ?
C00F C009 C008 121.64(11) . . ?
C00F C00A C00S 122.85(12) . . ?
C00L C00A C00F 116.28(11) . . ?
C00L C00A C00S 120.87(12) . . ?
C006 C00B H00B 119.5 . . ?
C00C C00B C006 121.03(11) . . ?
C00C C00B H00B 119.5 . . ?
C00B C00C H00C 119.3 . . ?
C00B C00C C00E 121.37(11) . . ?
C00E C00C H00C 119.3 . . ?
C00T C00D N005 120.66(11) . . ?
C00U C00D N005 119.67(11) . . ?
C00U C00D C00T 119.65(11) . . ?
C00C C00E C00K 117.77(11) . . ?
C00C C00E C10 121.13(12) . . ?
C00K C00E C10 121.07(12) . . ?
F002 C00F C009 119.10(12) . . ?
F002 C00F C00A 119.32(12) . . ?
C009 C00F C00A 121.58(11) . . ?
C007 C00G H00G 120.1 . . ?
C00O C00G C007 119.84(12) . . ?
C00O C00G H00G 120.1 . . ?
C007 C00H H00H 120.0 . . ?
C00N C00H C007 119.90(12) . . ?
C00N C00H H00H 120.0 . . ?
C006 C00I H00I 119.6 . . ?
C00K C00I C006 120.90(12) . . ?
C00K C00I H00I 119.6 . . ?
F003 C00J C008 119.52(11) . . ?
F003 C00J C00L 119.42(12) . . ?
C00L C00J C008 121.05(11) . . ?
C00E C00K H00K 119.3 . . ?
C00I C00K C00E 121.31(12) . . ?
C00I C00K H00K 119.3 . . ?
F004 C00L C00A 119.14(12) . . ?
F004 C00L C00J 118.74(12) . . ?
C00J C00L C00A 122.11(12) . . ?
C00H C00N H00N 119.7 . . ?
C00R C00N C00H 120.69(13) . . ?
C00R C00N H00N 119.7 . . ?
C00G C00O H00O 119.7 . . ?
C00R C00O C00G 120.62(12) . . ?
C00R C00O H00O 119.7 . . ?
C00S C10 C00E 178.16(14) . . ?
N00M C00Q C008 179.66(17) . . ?
C00N C00R C00O 119.50(12) . . ?
C00N C00R H00R 120.2 . . ?
C00O C00R H00R 120.2 . . ?
C10 C00S C00A 176.91(16) . . ?
C00D C00T H00T 120.0 . . ?
C00D C00T C00W 120.06(14) . . ?
C00W C00T H00T 120.0 . . ?
C00D C00U H00U 120.2 . . ?
C00D C00U C00X 119.65(14) . . ?
C00X C00U H00U 120.2 . . ?
C00W C00V H00V 120.2 . . ?
C00X C00V H00V 120.2 . . ?
C00X C00V C00W 119.60(13) . . ?
C00T C00W H00W 119.9 . . ?
C00V C00W C00T 120.25(15) . . ?
C00V C00W H00W 119.9 . . ?
C00U C00X H00X 119.6 . . ?
C00V C00X C00U 120.77(14) . . ?
C00V C00X H00X 119.6 . . ?

loop_
_geom_bond_atom_site_label_1
_geom_bond_atom_site_label_2
_geom_bond_distance
_geom_bond_site_symmetry_2
_geom_bond_publ_flag
F001 C009 1.3378(14) . ?
F002 C00F 1.3361(14) . ?
F003 C00J 1.3353(14) . ?
F004 C00L 1.3309(15) . ?
N005 C006 1.3898(15) . ?
N005 C007 1.4248(15) . ?
N005 C00D 1.4366(14) . ?
C006 C00B 1.3995(16) . ?
C006 C00I 1.3997(17) . ?
C007 C00G 1.3832(17) . ?
C007 C00H 1.3835(18) . ?
C008 C009 1.3800(17) . ?
C008 C00J 1.3827(17) . ?
C008 C00Q 1.4326(18) . ?
C009 C00F 1.3633(18) . ?
C00A C00F 1.3923(18) . ?
C00A C00L 1.3865(18) . ?
C00A C00S 1.4161(18) . ?
C00B H00B 0.9300 . ?
C00B C00C 1.3723(17) . ?
C00C H00C 0.9300 . ?
C00C C00E 1.3895(18) . ?
C00D C00T 1.3757(18) . ?
C00D C00U 1.3726(18) . ?
C00E C00K 1.3933(19) . ?
C00E C10 1.4273(18) . ?
C00G H00G 0.9300 . ?
C00G C00O 1.3811(17) . ?
C00H H00H 0.9300 . ?
C00H C00N 1.3810(18) . ?
C00I H00I 0.9300 . ?
C00I C00K 1.3740(18) . ?
C00J C00L 1.3661(19) . ?
C00K H00K 0.9300 . ?
N00M C00Q 1.1404(17) . ?
C00N H00N 0.9300 . ?
C00N C00R 1.3690(19) . ?
C00O H00O 0.9300 . ?
C00O C00R 1.374(2) . ?
C10 C00S 1.1950(18) . ?
C00R H00R 0.9300 . ?
C00T H00T 0.9300 . ?
C00T C00W 1.381(2) . ?
C00U H00U 0.9300 . ?
C00U C00X 1.383(2) . ?
C00V H00V 0.9300 . ?
C00V C00W 1.368(2) . ?
C00V C00X 1.363(2) . ?
C00W H00W 0.9300 . ?
C00X H00X 0.9300 . ?

loop_
_geom_torsion_atom_site_label_1
_geom_torsion_atom_site_label_2
_geom_torsion_atom_site_label_3
_geom_torsion_atom_site_label_4
_geom_torsion
_geom_torsion_site_symmetry_1
_geom_torsion_site_symmetry_2
_geom_torsion_site_symmetry_3
_geom_torsion_site_symmetry_4
_geom_torsion_publ_flag
F001 C009 C00F F002 -1.37(18) . . . . ?
F001 C009 C00F C00A 178.01(11) . . . . ?
F003 C00J C00L F004 -1.2(2) . . . . ?
F003 C00J C00L C00A -179.81(12) . . . . ?
N005 C006 C00B C00C -176.96(11) . . . . ?
N005 C006 C00I C00K 176.29(11) . . . . ?
N005 C007 C00G C00O 179.94(11) . . . . ?
N005 C007 C00H C00N 179.13(11) . . . . ?
N005 C00D C00T C00W -179.28(13) . . . . ?
N005 C00D C00U C00X 179.06(13) . . . . ?
C006 N005 C007 C00G -49.03(16) . . . . ?
C006 N005 C007 C00H 131.78(12) . . . . ?
C006 N005 C00D C00T -60.22(16) . . . . ?
C006 N005 C00D C00U 121.37(13) . . . . ?
C006 C00B C00C C00E 0.25(19) . . . . ?
C006 C00I C00K C00E 1.14(19) . . . . ?
C007 N005 C006 C00B -15.82(17) . . . . ?
C007 N005 C006 C00I 165.26(11) . . . . ?
C007 N005 C00D C00T 114.63(13) . . . . ?
C007 N005 C00D C00U -63.78(15) . . . . ?
C007 C00G C00O C00R 1.07(19) . . . . ?
C007 C00H C00N C00R 0.84(19) . . . . ?
C008 C009 C00F F002 179.51(11) . . . . ?
C008 C009 C00F C00A -1.10(19) . . . . ?
C008 C00J C00L F004 177.40(12) . . . . ?
C008 C00J C00L C00A -1.2(2) . . . . ?
C009 C008 C00J F003 178.18(12) . . . . ?
C009 C008 C00J C00L -0.44(19) . . . . ?
C00B C006 C00I C00K -2.68(18) . . . . ?
C00B C00C C00E C00K -1.83(18) . . . . ?
C00B C00C C00E C10 175.99(12) . . . . ?
C00C C00E C00K C00I 1.13(18) . . . . ?
C00D N005 C006 C00B 158.76(11) . . . . ?
C00D N005 C006 C00I -20.16(17) . . . . ?
C00D N005 C007 C00G 136.22(12) . . . . ?
C00D N005 C007 C00H -42.97(15) . . . . ?
C00D C00T C00W C00V 0.4(2) . . . . ?
C00D C00U C00X C00V 0.1(2) . . . . ?
C00F C00A C00L F004 -176.94(12) . . . . ?
C00F C00A C00L C00J 1.63(19) . . . . ?
C00G C007 C00H C00N -0.07(17) . . . . ?
C00G C00O C00R C00N -0.3(2) . . . . ?
C00H C007 C00G C00O -0.87(18) . . . . ?
C00H C00N C00R C00O -0.6(2) . . . . ?
C00I C006 C00B C00C 1.99(18) . . . . ?
C00J C008 C009 F001 -177.55(11) . . . . ?
C00J C008 C009 C00F 1.57(18) . . . . ?
C00L C00A C00F F002 178.88(11) . . . . ?
C00L C00A C00F C009 -0.50(18) . . . . ?
C10 C00E C00K C00I -176.68(12) . . . . ?
C00Q C008 C009 F001 1.17(18) . . . . ?
C00Q C008 C009 C00F -179.71(12) . . . . ?
C00Q C008 C00J F003 -0.54(19) . . . . ?
C00Q C008 C00J C00L -179.17(12) . . . . ?
C00S C00A C00F F002 -0.23(18) . . . . ?
C00S C00A C00F C009 -179.61(12) . . . . ?
C00S C00A C00L F004 2.19(19) . . . . ?
C00S C00A C00L C00J -179.24(13) . . . . ?
C00T C00D C00U C00X 0.6(2) . . . . ?
C00U C00D C00T C00W -0.9(2) . . . . ?
C00W C00V C00X C00U -0.6(2) . . . . ?
C00X C00V C00W C00T 0.3(2) . . . . ?

loop_
_exptl_oxdiff_crystal_face_indexfrac_h
_exptl_oxdiff_crystal_face_indexfrac_k
_exptl_oxdiff_crystal_face_indexfrac_l
_exptl_oxdiff_crystal_face_x
_exptl_oxdiff_crystal_face_y
_exptl_oxdiff_crystal_face_z
9.6647 -5.9256 1.7884 0.1598 0.7557 0.6352
0.7710 27.1654 -9.1830 0.0972 0.4596 -0.8828
-9.9881 1.3645 -0.2423 -0.1797 -0.8497 -0.4957
-0.3423 -27.1646 9.1734 -0.0893 -0.4222 0.9021
0.2895 13.5134 17.1112 -0.9471 0.3067 0.0951
-0.0018 -15.3099 -16.6039 0.9511 -0.3080 -0.0237
4.0000 -25.0001 7.0000 0.0591 -0.0184 0.9909
-3.0000 11.9999 -16.0000 0.5323 -0.1356 -0.8388
-3.0000 29.0002 3.0000 -0.5497 0.2084 -0.7986
-0.0000 -18.0000 15.0000 -0.4642 -0.2245 0.8297
0.0000 18.0000 -16.0000 0.5100 0.2206 -0.8545
-7.0000 12.0001 13.0000 -0.8667 -0.3687 -0.3007
-6.0000 24.0001 -2.0000 -0.3107 -0.1518 -0.9325
1.0000 -30.0002 -4.0000 0.5731 -0.4025 0.7080
6.0000 -21.0001 -9.0000 0.7777 0.1554 0.5830
6.0000 -17.0001 -13.0000 0.9114 0.2026 0.3821
